data_1521664
loop_
_publ_author_name
'Naruke, Haruo'
'Yamase, Toshihiro'

_publ_section_title
;
 A novel-type mixed-ligand polyoxotungstolanthanoate,
 [Ln(BW~11~O~39~)(W~5~O~18~)]^12-^ (Ln = Ce^3+^ and Eu^3+^)
;
_journal_issue 2
_journal_name_full 'Bulletin of the Chemical Society of Japan'
_journal_page_first 375
_journal_page_last 382
_journal_paper_doi 10.1246/bcsj.73.375
_journal_volume 73
_journal_year 2000
_chemical_formula_sum 'B Ce H53.5 K8.5 O82 W16'
_chemical_name_systematic 'K8.5 H3.5 (Ce (B W11 O39) (W5 O18)) (H2 O)25'
_space_group_IT_number 2
_symmetry_space_group_name_Hall '-P 1'
_symmetry_space_group_name_H-M 'P -1'
_cell_angle_alpha 87.87
_cell_angle_beta 86.4
_cell_angle_gamma 85.78
_cell_formula_units_Z 2
_cell_length_a 11.88
_cell_length_b 17.75
_cell_length_c 18.14
_cell_volume 3805.247
_citation_journal_id_ASTM BCSJA8
_cod_data_source_file Naruke_BCSJA8_2000_962.cif
_cod_data_source_block H53.5B1Ce1K8.5O82W16
_cod_original_formula_sum 'H53.5 B1 Ce1 K8.5 O82 W16'
_cod_database_code 1521664

loop_
_symmetry_equiv_pos_as_xyz
x,y,z
-x,-y,-z

loop_
_atom_site_label
_atom_site_type_symbol
_atom_site_fract_x
_atom_site_fract_y
_atom_site_fract_z
_atom_site_occupancy
_atom_site_U_iso_or_equiv
O9 O-2 0.508 0.205 0.034 1 0.0
O19 O-2 0.447 0.212 0.728 1 0.0
O37 O-2 -0.047 0.203 0.234 1 0.0
O11 O-2 0.529 0.131 0.328 1 0.0
O76 O-2 0.719 0.353 0.903 1 0.0
O15 O-2 0.866 0.415 0.413 1 0.0
O12 O-2 0.458 0.472 0.078 1 0.0
O25 O-2 0.061 0.234 0.577 1 0.0
O50 O-2 0.081 0.445 0.335 1 0.0
O24 O-2 0.117 0.109 0.67 1 0.0
K7 K+1 0.179 0.4757 0.4738 1 0.0
O60 O-2 0.468 0.332 -0.063 1 0.0
O1 O-2 0.325 0.195 0.87 1 0.0
K8 K+1 0.536 0.046 0.75 1 0.0
O21 O-2 0.105 0.323 0.683 1 0.0
O64 O-2 0.912 -0.009 0.208 1 0.0
K3 K+1 0.063 0.381 0.8244 1 0.0
O56 O-2 0.253 0.363 0.232 1 0.0
O6 O-2 0.179 0.358 -0.055 1 0.0
W3 W+6 0.2493 0.3513 0.6563 1 0.0
O2 O-2 -0.064 0.209 0.71 1 0.0
W9 W+6 0.4011 0.216 0.1074 1 0.0
W5 W+6 0.2786 0.092 0.6332 1 0.0
O74 O-2 0.728 0.198 0.989 1 0.0
O79 O-2 0.233 0.031 0.409 1 0.0
O7 O-2 0.84 0.468 0.146 1 0.0
O77 O-2 -0.012 0.061 0.541 1 0.0
O75 O-2 0.631 0.26 0.435 1 0.0
O47 O-2 0.448 0.417 0.226 1 0.0
K1 K+1 0.328 0.487 -0.0526 1 0.0
W6 W+6 0.1558 0.3328 0.0419 1 0.0
W1 W+6 0.3012 0.2062 0.7742 1 0.0
K9 K+1 0.805 0.144 0.831 1 0.0
O28 O-2 0.255 0.118 0.541 1 0.0
O33 O-2 0.254 0.404 0.073 1 0.0
O14 O-2 0.133 0.58 0.274 1 0.0
O40 O-2 0.488 0.185 0.186 1 0.0
O41 O-2 0.321 0.123 0.114 1 0.0
O27 O-2 0.412 0.234 0.52 1 0.0
O42 O-2 0.345 0.095 0.26 1 0.0
O69 O-2 0.574 0.399 0.703 1 0.0
W13 W+6 0.3824 0.3786 0.324 1 0.0
O20 O-2 0.306 0.106 0.74 1 0.0
O81 O-2 0.036 0.591 0.426 1 0.0
O8 O-2 0.879 0.159 0.106 1 0.0
O55 O-2 0.274 0.229 0.208 1 0.0
W12 W+6 0.3725 0.4195 0.1418 1 0.0
O4 O-2 0.605 0.229 0.606 1 0.0
K6 K+1 0.772 0.3139 0.6375 1 0.0
O78 O-2 0.186 0.127 0.975 1 0.0
O34 O-2 0.063 0.474 0.19 1 0.0
O44 O-2 0.451 0.274 0.288 1 0.0
O62 O-2 0.706 0.278 0.287 1 0.0
O30 O-2 0.272 0.255 0.055 1 0.0
W16 W+6 0.0072 0.1779 0.3358 1 0.0
O5 O-2 0.283 0.005 0.634 1 0.0
O29 O-2 0.265 0.22 0.649 1 0.0
O72 O-2 0.555 0.119 0.873 1 0.0
O67 O-2 0.66 0.398 0.518 1 0.0
O13 O-2 0.493 0.412 0.37 1 0.0
O61 O-2 0.326 0.652 -0.085 1 0.0
O17 O-2 0.141 0.202 0.773 1 0.0
B1 B+3 0.19 0.285 0.239 1 0.0
O22 O-2 0.414 0.331 0.639 1 0.0
W10 W+6 0.2214 0.1033 0.1936 1 0.0
O63 O-2 -0.017 0.248 0.897 1 0.0
O32 O-2 0.028 0.404 0.065 1 0.0
O35 O-2 -0.071 0.38 0.263 1 0.0
K5 K+1 0.501 0.076 0.465 0.5 0.0
W14 W+6 0.1691 0.4895 0.2581 1 0.0
Ce1 Ce+3 0.2188 0.2435 0.4864 1 0.0
O38 O-2 0.102 0.143 0.136 1 0.0
O66 O-2 0.738 0.097 0.485 1 0.0
O57 O-2 0.118 0.279 0.301 1 0.0
O71 O-2 0.849 0.225 0.516 1 0.0
O70 O-2 0.647 0.265 0.78 1 0.0
W8 W+6 -0.0223 0.2193 0.1328 1 0.0
O16 O-2 -0.094 0.109 0.356 1 0.0
O31 O-2 0.048 0.257 0.04 1 0.0
O51 O-2 0.061 0.336 0.443 1 0.0
O49 O-2 0.292 0.338 0.393 1 0.0
O36 O-2 0.883 0.32 0.137 1 0.0
W4 W+6 0.4565 0.2248 0.6154 1 0.0
O73 O-2 0.729 0.094 0.694 1 0.0
O18 O-2 0.283 0.307 0.76 1 0.0
O82 O-2 0.138 -0.03 0.965 1 0.0
W11 W+6 0.4093 0.1806 0.2916 1 0.0
O48 O-2 0.293 0.476 0.322 1 0.0
O58 O-2 0.404 0.428 0.815 1 0.0
K4 K+1 0.74 0.114 0.2499 1 0.0
O65 O-2 0.616 0.027 0.155 1 0.0
O39 O-2 0.433 0.311 0.117 1 0.0
O3 O-2 0.242 0.438 0.68 1 0.0
K2 K+1 0.679 0.433 0.275 1 0.0
O26 O-2 0.222 0.354 0.557 1 0.0
O80 O-2 0.938 0.036 0.676 1 0.0
O10 O-2 0.204 0.021 0.184 1 0.0
W7 W+6 -0.0467 0.4028 0.1631 1 0.0
O54 O-2 0.108 0.309 0.164 1 0.0
O68 O-2 0.572 0.553 0.48 1 0.0
O46 O-2 0.274 0.508 0.177 1 0.0
W15 W+6 -0.0207 0.3641 0.3659 1 0.0
O59 O-2 0.129 0.564 0.048 1 0.0
O53 O-2 0.086 0.171 0.417 1 0.0
O43 O-2 0.12 0.116 0.277 1 0.0
O23 O-2 0.425 0.124 0.619 1 0.0
W2 W+6 0.0715 0.2186 0.6757 1 0.0
O45 O-2 0.312 0.192 0.367 1 0.0
O52 O-2 -0.087 0.27 0.368 1 0.0
